data_4312167
loop_
_publ_author_name
'Jes\'us R. Berenguer'
'Mar\'ia Bernechea'
'Juan Forni\'es'
'Ana Garc\'ia'
'Elena Lalinde'
'M. Teresa Moreno'

_publ_section_title
;
 Alkynyldiphenylphosphine d8 (Pt, Rh, Ir) Complexes: Contrasting Behavior
 toward cis-[Pt(C6F5)2(THF)2]
;
_journal_name_full 'Inorganic Chemistry'
_journal_page_first 8185
_journal_page_last 8198
_journal_paper_doi 10.1021/ic048987j
_journal_volume 43
_journal_year 2004
_chemical_formula_sum 'C65.5 H33 Cl3 F20 O2 P2 Pt2'
_chemical_formula_weight 1790.39
_chemical_name_common mbn294
_chemical_name_systematic
;
 ?
;
_space_group_IT_number 2
_symmetry_cell_setting triclinic
_symmetry_space_group_name_Hall '-P 1'
_symmetry_space_group_name_H-M 'P -1'
_atom_sites_solution_hydrogens geom
_atom_sites_solution_primary direct
_atom_sites_solution_secondary difmap
_cell_angle_alpha 102.8900(10)
_cell_angle_beta 100.5700(10)
_cell_angle_gamma 99.7760(10)
_cell_formula_units_Z 1
_cell_length_a 11.6299(2)
_cell_length_b 12.1801(2)
_cell_length_c 12.2589(2)
_cell_measurement_reflns_used 17489
_cell_measurement_temperature 173.0(10)
_cell_volume 1623.30(5)
_computing_cell_refinement 'HKL Scalepack (Otwinowski & Minor 1997)'
_computing_data_collection 'Collect (Nonius BV, 1997-2000)'
_computing_data_reduction 'HKL Denzo and Scalepack (Otwinowski & Minor 1997)'
_computing_structure_refinement 'SHELXL-97 (Sheldrick, 1997)'
_diffrn_ambient_temperature 173.0(10)
_diffrn_measured_fraction_theta_full 0.993
_diffrn_measured_fraction_theta_max 0.993
_diffrn_measurement_device '95mm CCD camera on \k-goniostat'
_diffrn_measurement_device_type KappaCCD
_diffrn_measurement_method CCD
_diffrn_orient_matrix_type 'by Nonius Collect from scalepack cell'
_diffrn_orient_matrix_UB_11 0.0796418
_diffrn_orient_matrix_UB_12 0.0127975
_diffrn_orient_matrix_UB_13 -0.0205722
_diffrn_orient_matrix_UB_21 0.0411921
_diffrn_orient_matrix_UB_22 0.0171299
_diffrn_orient_matrix_UB_23 0.082962
_diffrn_orient_matrix_UB_31 0.0002693
_diffrn_orient_matrix_UB_32 -0.0836472
_diffrn_orient_matrix_UB_33 -0.0094515
_diffrn_radiation_monochromator graphite
_diffrn_radiation_type MoK\a
_diffrn_radiation_wavelength 0.71073
_diffrn_reflns_av_R_equivalents 0.0474
_diffrn_reflns_av_unetI/netI 0.0413
_diffrn_reflns_limit_h_max 15
_diffrn_reflns_limit_h_min -15
_diffrn_reflns_limit_k_max 15
_diffrn_reflns_limit_k_min -16
_diffrn_reflns_limit_l_max 16
_diffrn_reflns_limit_l_min -16
_diffrn_reflns_number 25706
_diffrn_reflns_theta_full 27.9
_diffrn_reflns_theta_max 27.9
_diffrn_reflns_theta_min 2.22
_exptl_absorpt_coefficient_mu 4.579
_exptl_absorpt_correction_T_max 0.42
_exptl_absorpt_correction_T_min 0.35
_exptl_absorpt_correction_type multi-scan
_exptl_absorpt_process_details
;
        multi-scan from symmetry-related measurements
 Sortav (Blessing 1995)
;
_exptl_crystal_colour colourless
_exptl_crystal_density_diffrn 1.831
_exptl_crystal_density_method 'not measured'
_exptl_crystal_description block
_exptl_crystal_F_000 859
_exptl_crystal_size_max 0.4
_exptl_crystal_size_mid 0.25
_exptl_crystal_size_min 0.2
_refine_diff_density_max 2.637
_refine_diff_density_min -2.709
_refine_diff_density_rms 0.171
_refine_ls_extinction_method none
_refine_ls_goodness_of_fit_ref 1.055
_refine_ls_hydrogen_treatment mixed
_refine_ls_matrix_type full
_refine_ls_number_parameters 421
_refine_ls_number_reflns 7694
_refine_ls_number_restraints 3
_refine_ls_restrained_S_all 1.055
_refine_ls_R_factor_all 0.0444
_refine_ls_R_factor_gt 0.038
_refine_ls_shift/su_max 0.383
_refine_ls_shift/su_mean 0.001
_refine_ls_structure_factor_coef Fsqd
_refine_ls_weighting_details 'calc w=1/[\s^2^(Fo^2^)+(0.0662P)^2^+0.8683P] where P=(Fo^2^+2Fc^2^)/3'
_refine_ls_weighting_scheme calc
_refine_ls_wR_factor_gt 0.0961
_refine_ls_wR_factor_ref 0.0995
_reflns_number_gt 6917
_reflns_number_total 7694
_reflns_threshold_expression >2sigma(I)
_cod_data_source_file ic048987jsi20040727_111735_6.cif
_cod_data_source_block for_complex_10.1.5CH2Cl2
_cod_depositor_comments
;
The following automatic conversions were performed:
'_symmetry_cell_setting' value 'Triclinic' changed to 'triclinic'
according to '/home/saulius/struct/CIF-dictionaries/cif_core.dic'
dictionary named 'cif_core.dic' version 2.4.1 from 2010-06-29.

Automatic conversion script
Id: cif_fix_enum 1527 2010-12-29 10:47:43Z saulius 
;
_cod_original_formula_sum 'C65.50 H33 Cl3 F20 O2 P2 Pt2'
_cod_database_code 4312167

loop_
_symmetry_equiv_pos_as_xyz
'x, y, z'
'-x, -y, -z'

loop_
_atom_site_label
_atom_site_type_symbol
_atom_site_fract_x
_atom_site_fract_y
_atom_site_fract_z
_atom_site_U_iso_or_equiv
_atom_site_adp_type
_atom_site_occupancy
_atom_site_symmetry_multiplicity
_atom_site_calc_flag
_atom_site_refinement_flags
_atom_site_disorder_assembly
_atom_site_disorder_group
Pt1 Pt 0.901469(13) 0.918975(13) 0.138634(13) 0.02181(7) Uani 1 1 d . . .
P1 P 1.14478(10) 1.13574(10) 0.15231(10) 0.0241(2) Uani 1 1 d . . .
O1 O 1.0208(3) 1.0741(3) 0.1485(3) 0.0273(7) Uani 1 1 d . . .
C1 C 0.8065(4) 0.9243(4) -0.0289(4) 0.0247(9) Uani 1 1 d . . .
C2 C 0.7718(4) 0.9957(4) 0.0391(4) 0.0239(9) Uani 1 1 d . . .
C3 C 0.7183(4) 1.0863(4) 0.0892(4) 0.0278(9) Uani 1 1 d . . .
C4 C 0.6266(5) 1.1183(5) 0.0195(5) 0.0444(13) Uani 1 1 d . . .
H4 H 0.5993 1.079 -0.0578 0.053 Uiso 1 1 calc R . .
C5 C 0.5772(6) 1.2074(6) 0.0653(6) 0.0519(15) Uani 1 1 d . . .
H5 H 0.5165 1.2283 0.0189 0.062 Uiso 1 1 calc R . .
C6 C 0.6175(6) 1.2663(5) 0.1805(6) 0.0475(14) Uani 1 1 d . . .
H6 H 0.5837 1.3266 0.2112 0.057 Uiso 1 1 calc R . .
C7 C 0.7065(6) 1.2364(5) 0.2490(5) 0.0438(13) Uani 1 1 d . . .
H7 H 0.7341 1.2769 0.326 0.053 Uiso 1 1 calc R . .
C8 C 0.7563(5) 1.1454(5) 0.2038(4) 0.0371(11) Uani 1 1 d . . .
H8 H 0.8158 1.1241 0.2513 0.045 Uiso 1 1 calc R . .
C9 C 1.1437(4) 1.2848(4) 0.1593(5) 0.0309(10) Uani 1 1 d . . .
C10 C 1.2484(5) 1.3660(5) 0.1815(6) 0.0448(13) Uani 1 1 d . . .
H10 H 1.3219 1.3447 0.1936 0.054 Uiso 1 1 calc R . .
C11 C 1.2439(6) 1.4803(5) 0.1858(6) 0.0569(17) Uani 1 1 d . . .
H11 H 1.3146 1.5352 0.1989 0.068 Uiso 1 1 calc R . .
C12 C 1.1366(6) 1.5120(5) 0.1709(7) 0.0624(19) Uani 1 1 d . . .
H12 H 1.1341 1.5889 0.1759 0.075 Uiso 1 1 calc R . .
C13 C 1.0317(6) 1.4301(5) 0.1484(7) 0.0607(18) Uani 1 1 d . . .
H13 H 0.9585 1.452 0.1375 0.073 Uiso 1 1 calc R . .
C14 C 1.0340(5) 1.3151(5) 0.1419(6) 0.0448(13) Uani 1 1 d . . .
H14 H 0.9632 1.2598 0.1263 0.054 Uiso 1 1 calc R . .
C15 C 1.2553(4) 1.1290(4) 0.2711(4) 0.0285(9) Uani 1 1 d . . .
C16 C 1.2256(5) 1.1417(5) 0.3782(5) 0.0409(12) Uani 1 1 d . . .
H16 H 1.15 1.1528 0.386 0.049 Uiso 1 1 calc R . .
C17 C 1.3099(5) 1.1375(6) 0.4728(5) 0.0477(14) Uani 1 1 d . . .
H17 H 1.29 1.1446 0.5438 0.057 Uiso 1 1 calc R . .
C18 C 1.4219(5) 1.1232(6) 0.4625(5) 0.0521(16) Uani 1 1 d . . .
H18 H 1.4786 1.1236 0.5269 0.063 Uiso 1 1 calc R . .
C19 C 1.4509(5) 1.1082(6) 0.3570(5) 0.0477(14) Uani 1 1 d . . .
H19 H 1.5261 1.0954 0.3499 0.057 Uiso 1 1 calc R . .
C20 C 1.3690(4) 1.1120(5) 0.2618(4) 0.0388(12) Uani 1 1 d . . .
H20 H 1.3898 1.1033 0.1912 0.047 Uiso 1 1 calc R . .
C21 C 0.7832(4) 0.7821(4) 0.1403(4) 0.0247(9) Uani 1 1 d . . .
C22 C 0.6752(4) 0.7912(4) 0.1720(4) 0.0326(10) Uani 1 1 d . . .
C23 C 0.5906(4) 0.6962(5) 0.1713(5) 0.0395(12) Uani 1 1 d . . .
C24 C 0.6078(5) 0.5890(5) 0.1388(5) 0.0414(13) Uani 1 1 d . . .
C25 C 0.7137(5) 0.5739(4) 0.1062(5) 0.0401(12) Uani 1 1 d . . .
C26 C 0.7990(4) 0.6694(4) 0.1111(5) 0.0344(11) Uani 1 1 d . . .
C27 C 1.0203(4) 0.8803(4) 0.2601(4) 0.0250(9) Uani 1 1 d . . .
C28 C 1.0028(4) 0.8754(5) 0.3669(4) 0.0335(10) Uani 1 1 d . . .
C29 C 1.0860(5) 0.8498(5) 0.4481(4) 0.0431(13) Uani 1 1 d . . .
C30 C 1.1906(5) 0.8255(5) 0.4206(5) 0.0426(13) Uani 1 1 d . . .
C31 C 1.2105(4) 0.8283(5) 0.3143(5) 0.0381(11) Uani 1 1 d . . .
C32 C 1.1262(4) 0.8548(4) 0.2375(4) 0.0299(10) Uani 1 1 d . . .
F22 F 0.6505(3) 0.8962(2) 0.2070(3) 0.0451(8) Uani 1 1 d . . .
F23 F 0.4881(3) 0.7124(3) 0.2050(4) 0.0628(11) Uani 1 1 d . . .
F24 F 0.5246(3) 0.4959(3) 0.1336(4) 0.0612(11) Uani 1 1 d . . .
F25 F 0.7335(3) 0.4674(3) 0.0748(4) 0.0616(11) Uani 1 1 d . . .
F26 F 0.9028(3) 0.6503(2) 0.0850(3) 0.0448(8) Uani 1 1 d . . .
F28 F 0.9024(3) 0.8986(3) 0.3985(3) 0.0472(8) Uani 1 1 d . . .
F29 F 1.0650(3) 0.8446(4) 0.5508(3) 0.0639(11) Uani 1 1 d . . .
F30 F 1.2725(3) 0.8003(4) 0.4972(4) 0.0683(11) Uani 1 1 d . . .
F31 F 1.3125(3) 0.8046(3) 0.2883(3) 0.0544(9) Uani 1 1 d . . .
F32 F 1.1497(3) 0.8554(3) 0.1328(3) 0.0406(7) Uani 1 1 d . . .
C80 C 0.732(3) 0.573(7) 0.385(5) 0.95(3) Uani 0.75 1 d PD . .
H80A H 0.7061 0.5278 0.3056 1.139 Uiso 0.75 1 calc PR . .
H80B H 0.7303 0.6528 0.3878 1.139 Uiso 0.75 1 calc PR . .
Cl1 Cl 0.638(3) 0.5207(14) 0.4667(19) 0.95(3) Uani 0.75 1 d PD . .
Cl2 Cl 0.877(3) 0.5622(19) 0.4430(18) 0.95(3) Uani 0.75 1 d PD . .

loop_
_atom_site_aniso_label
_atom_site_aniso_U_11
_atom_site_aniso_U_22
_atom_site_aniso_U_33
_atom_site_aniso_U_23
_atom_site_aniso_U_13
_atom_site_aniso_U_12
Pt1 0.01885(10) 0.02777(10) 0.02138(10) 0.01166(7) 0.00460(6) 0.00511(6)
P1 0.0202(5) 0.0282(5) 0.0237(6) 0.0089(4) 0.0044(4) 0.0023(4)
O1 0.0221(15) 0.0296(16) 0.0327(18) 0.0139(13) 0.0070(13) 0.0043(12)
C1 0.022(2) 0.036(2) 0.016(2) 0.0123(17) -0.0006(16) 0.0050(18)
C2 0.018(2) 0.032(2) 0.022(2) 0.0128(17) -0.0003(16) 0.0057(17)
C3 0.027(2) 0.032(2) 0.031(2) 0.0154(19) 0.0113(19) 0.0082(18)
C4 0.044(3) 0.051(3) 0.036(3) 0.010(2) -0.001(2) 0.019(3)
C5 0.044(3) 0.058(4) 0.059(4) 0.023(3) 0.002(3) 0.026(3)
C6 0.057(4) 0.041(3) 0.060(4) 0.022(3) 0.030(3) 0.024(3)
C7 0.062(4) 0.045(3) 0.034(3) 0.015(2) 0.019(3) 0.021(3)
C8 0.044(3) 0.046(3) 0.027(2) 0.014(2) 0.009(2) 0.019(2)
C9 0.028(2) 0.031(2) 0.035(3) 0.0093(19) 0.010(2) 0.0055(19)
C10 0.035(3) 0.037(3) 0.062(4) 0.015(3) 0.011(3) 0.003(2)
C11 0.051(4) 0.034(3) 0.081(5) 0.016(3) 0.018(3) -0.009(3)
C12 0.067(4) 0.032(3) 0.095(6) 0.018(3) 0.030(4) 0.015(3)
C13 0.052(4) 0.041(3) 0.098(6) 0.020(3) 0.028(4) 0.019(3)
C14 0.032(3) 0.039(3) 0.068(4) 0.021(3) 0.015(3) 0.007(2)
C15 0.026(2) 0.031(2) 0.026(2) 0.0056(18) 0.0047(18) 0.0019(18)
C16 0.031(3) 0.059(3) 0.032(3) 0.013(2) 0.008(2) 0.007(2)
C17 0.037(3) 0.081(4) 0.023(3) 0.015(3) 0.007(2) 0.007(3)
C18 0.033(3) 0.088(5) 0.031(3) 0.022(3) -0.006(2) 0.009(3)
C19 0.030(3) 0.074(4) 0.041(3) 0.021(3) 0.004(2) 0.016(3)
C20 0.031(3) 0.059(3) 0.025(2) 0.011(2) 0.007(2) 0.006(2)
C21 0.020(2) 0.029(2) 0.026(2) 0.0127(17) 0.0044(17) 0.0022(17)
C22 0.030(2) 0.036(2) 0.039(3) 0.017(2) 0.015(2) 0.008(2)
C23 0.025(2) 0.041(3) 0.056(3) 0.019(2) 0.012(2) 0.003(2)
C24 0.030(3) 0.040(3) 0.058(4) 0.027(3) 0.012(2) 0.000(2)
C25 0.041(3) 0.029(2) 0.055(3) 0.019(2) 0.014(3) 0.006(2)
C26 0.028(2) 0.036(3) 0.046(3) 0.018(2) 0.012(2) 0.011(2)
C27 0.022(2) 0.029(2) 0.025(2) 0.0115(17) 0.0025(17) 0.0078(17)
C28 0.025(2) 0.050(3) 0.029(2) 0.019(2) 0.0060(19) 0.008(2)
C29 0.038(3) 0.067(4) 0.026(3) 0.023(2) 0.005(2) 0.005(3)
C30 0.032(3) 0.055(3) 0.042(3) 0.024(3) -0.003(2) 0.011(2)
C31 0.024(2) 0.046(3) 0.048(3) 0.017(2) 0.005(2) 0.012(2)
C32 0.025(2) 0.038(2) 0.031(2) 0.016(2) 0.0033(18) 0.0105(19)
F22 0.0399(17) 0.0356(15) 0.072(2) 0.0194(15) 0.0326(16) 0.0121(13)
F23 0.0349(18) 0.055(2) 0.115(3) 0.036(2) 0.041(2) 0.0107(15)
F24 0.0372(18) 0.0440(18) 0.108(3) 0.037(2) 0.020(2) -0.0018(15)
F25 0.057(2) 0.0296(16) 0.107(3) 0.0245(18) 0.031(2) 0.0105(15)
F26 0.0371(17) 0.0335(15) 0.074(2) 0.0196(15) 0.0260(16) 0.0140(13)
F28 0.0361(17) 0.082(2) 0.0289(16) 0.0194(16) 0.0136(13) 0.0148(16)
F29 0.055(2) 0.111(3) 0.0332(19) 0.041(2) 0.0065(16) 0.014(2)
F30 0.044(2) 0.102(3) 0.067(3) 0.053(2) -0.0086(18) 0.020(2)
F31 0.0291(16) 0.075(2) 0.066(2) 0.0230(19) 0.0097(15) 0.0272(16)
F32 0.0319(15) 0.066(2) 0.0324(16) 0.0191(14) 0.0156(12) 0.0173(14)
C80 2.00(9) 0.247(12) 0.395(19) -0.053(12) 0.39(3) -0.25(3)
Cl1 2.00(9) 0.247(12) 0.395(19) -0.053(12) 0.39(3) -0.25(3)
Cl2 2.00(9) 0.247(12) 0.395(19) -0.053(12) 0.39(3) -0.25(3)

loop_
_atom_type_symbol
_atom_type_description
_atom_type_scat_dispersion_real
_atom_type_scat_dispersion_imag
_atom_type_scat_source
Pt Pt -1.7033 8.3905 'International Tables Vol C Tables 4.2.6.8 and 6.1.1.4'
C C 0.0033 0.0016 'International Tables Vol C Tables 4.2.6.8 and 6.1.1.4'
H H 0 0 'International Tables Vol C Tables 4.2.6.8 and 6.1.1.4'
P P 0.1023 0.0942 'International Tables Vol C Tables 4.2.6.8 and 6.1.1.4'
F F 0.0171 0.0103 'International Tables Vol C Tables 4.2.6.8 and 6.1.1.4'
O O 0.0106 0.006 'International Tables Vol C Tables 4.2.6.8 and 6.1.1.4'
Cl Cl 0.1484 0.1585 'International Tables Vol C Tables 4.2.6.8 and 6.1.1.4'

loop_
_geom_angle_atom_site_label_1
_geom_angle_atom_site_label_2
_geom_angle_atom_site_label_3
_geom_angle
_geom_angle_site_symmetry_1
_geom_angle_site_symmetry_3
_geom_angle_publ_flag
C21 Pt1 C27 88.28(18) . . ?
C21 Pt1 O1 174.64(15) . . ?
C27 Pt1 O1 91.96(15) . . ?
C21 Pt1 C1 92.75(17) . . ?
C27 Pt1 C1 159.91(19) . . ?
O1 Pt1 C1 88.86(15) . . ?
C21 Pt1 C2 96.22(17) . . ?
C27 Pt1 C2 166.70(17) . . ?
O1 Pt1 C2 82.40(14) . . ?
C1 Pt1 C2 32.71(17) . . ?
O1 P1 C1 111.4(2) . 2_775 ?
O1 P1 C15 113.8(2) . . ?
C1 P1 C15 105.3(2) 2_775 . ?
O1 P1 C9 108.4(2) . . ?
C1 P1 C9 108.9(2) 2_775 . ?
C15 P1 C9 109.0(2) . . ?
P1 O1 Pt1 148.9(2) . . ?
C2 C1 P1 158.4(4) . 2_775 ?
C2 C1 Pt1 76.2(3) . . ?
P1 C1 Pt1 119.5(2) 2_775 . ?
C1 C2 C3 164.1(4) . . ?
C1 C2 Pt1 71.1(3) . . ?
C3 C2 Pt1 124.5(3) . . ?
C8 C3 C4 118.8(5) . . ?
C8 C3 C2 121.8(4) . . ?
C4 C3 C2 119.4(4) . . ?
C5 C4 C3 120.2(5) . . ?
C5 C4 H4 119.9 . . ?
C3 C4 H4 119.9 . . ?
C4 C5 C6 120.1(5) . . ?
C4 C5 H5 119.9 . . ?
C6 C5 H5 119.9 . . ?
C7 C6 C5 120.3(5) . . ?
C7 C6 H6 119.8 . . ?
C5 C6 H6 119.8 . . ?
C6 C7 C8 120.0(5) . . ?
C6 C7 H7 120 . . ?
C8 C7 H7 120 . . ?
C3 C8 C7 120.6(5) . . ?
C3 C8 H8 119.7 . . ?
C7 C8 H8 119.7 . . ?
C10 C9 C14 120.9(5) . . ?
C10 C9 P1 121.2(4) . . ?
C14 C9 P1 117.8(4) . . ?
C9 C10 C11 119.6(6) . . ?
C9 C10 H10 120.2 . . ?
C11 C10 H10 120.2 . . ?
C12 C11 C10 120.3(6) . . ?
C12 C11 H11 119.9 . . ?
C10 C11 H11 119.9 . . ?
C11 C12 C13 119.9(6) . . ?
C11 C12 H12 120.1 . . ?
C13 C12 H12 120.1 . . ?
C12 C13 C14 120.8(6) . . ?
C12 C13 H13 119.6 . . ?
C14 C13 H13 119.6 . . ?
C9 C14 C13 118.6(5) . . ?
C9 C14 H14 120.7 . . ?
C13 C14 H14 120.7 . . ?
C20 C15 C16 119.0(5) . . ?
C20 C15 P1 123.0(4) . . ?
C16 C15 P1 118.0(4) . . ?
C17 C16 C15 119.5(5) . . ?
C17 C16 H16 120.3 . . ?
C15 C16 H16 120.3 . . ?
C18 C17 C16 120.6(5) . . ?
C18 C17 H17 119.7 . . ?
C16 C17 H17 119.7 . . ?
C17 C18 C19 120.2(5) . . ?
C17 C18 H18 119.9 . . ?
C19 C18 H18 119.9 . . ?
C18 C19 C20 120.3(5) . . ?
C18 C19 H19 119.8 . . ?
C20 C19 H19 119.8 . . ?
C19 C20 C15 120.3(5) . . ?
C19 C20 H20 119.8 . . ?
C15 C20 H20 119.8 . . ?
C26 C21 C22 113.9(4) . . ?
C26 C21 Pt1 124.0(3) . . ?
C22 C21 Pt1 122.1(3) . . ?
F22 C22 C23 117.2(4) . . ?
F22 C22 C21 120.0(4) . . ?
C23 C22 C21 122.8(5) . . ?
C24 C23 F23 119.5(5) . . ?
C24 C23 C22 121.3(5) . . ?
F23 C23 C22 119.2(5) . . ?
C23 C24 F24 121.9(5) . . ?
C23 C24 C25 118.9(5) . . ?
F24 C24 C25 119.2(5) . . ?
F25 C25 C26 120.9(5) . . ?
F25 C25 C24 119.8(5) . . ?
C26 C25 C24 119.3(5) . . ?
F26 C26 C25 116.8(4) . . ?
F26 C26 C21 119.3(4) . . ?
C25 C26 C21 123.8(5) . . ?
C28 C27 C32 115.3(4) . . ?
C28 C27 Pt1 124.3(3) . . ?
C32 C27 Pt1 120.3(3) . . ?
F28 C28 C27 120.6(4) . . ?
F28 C28 C29 116.4(4) . . ?
C27 C28 C29 122.9(5) . . ?
F29 C29 C30 119.8(5) . . ?
F29 C29 C28 121.1(5) . . ?
C30 C29 C28 119.0(5) . . ?
F30 C30 C31 120.0(5) . . ?
F30 C30 C29 120.3(5) . . ?
C31 C30 C29 119.6(5) . . ?
F31 C31 C32 121.7(5) . . ?
F31 C31 C30 119.2(5) . . ?
C32 C31 C30 119.1(5) . . ?
C31 C32 F32 116.9(4) . . ?
C31 C32 C27 123.9(5) . . ?
F32 C32 C27 119.2(4) . . ?
Cl2 C80 Cl1 108.0(9) . . ?
Cl2 C80 H80A 110.1 . . ?
Cl1 C80 H80A 110.1 . . ?
Cl2 C80 H80B 110.1 . . ?
Cl1 C80 H80B 110.1 . . ?
H80A C80 H80B 108.4 . . ?

loop_
_geom_bond_atom_site_label_1
_geom_bond_atom_site_label_2
_geom_bond_distance
_geom_bond_site_symmetry_2
_geom_bond_publ_flag
Pt1 C21 1.979(4) . ?
Pt1 C27 2.032(4) . ?
Pt1 O1 2.111(3) . ?
Pt1 C1 2.167(4) . ?
Pt1 C2 2.224(4) . ?
P1 O1 1.496(3) . ?
P1 C1 1.763(5) 2_775 ?
P1 C15 1.784(5) . ?
P1 C9 1.801(5) . ?
C1 C2 1.238(6) . ?
C1 P1 1.763(5) 2_775 ?
C2 C3 1.434(6) . ?
C3 C8 1.378(7) . ?
C3 C4 1.405(7) . ?
C4 C5 1.371(8) . ?
C4 H4 0.93 . ?
C5 C6 1.386(9) . ?
C5 H5 0.93 . ?
C6 C7 1.362(8) . ?
C6 H6 0.93 . ?
C7 C8 1.390(7) . ?
C7 H7 0.93 . ?
C8 H8 0.93 . ?
C9 C10 1.372(7) . ?
C9 C14 1.379(7) . ?
C10 C11 1.391(8) . ?
C10 H10 0.93 . ?
C11 C12 1.361(10) . ?
C11 H11 0.93 . ?
C12 C13 1.379(9) . ?
C12 H12 0.93 . ?
C13 C14 1.391(8) . ?
C13 H13 0.93 . ?
C14 H14 0.93 . ?
C15 C20 1.393(7) . ?
C15 C16 1.401(7) . ?
C16 C17 1.391(7) . ?
C16 H16 0.93 . ?
C17 C18 1.368(8) . ?
C17 H17 0.93 . ?
C18 C19 1.376(8) . ?
C18 H18 0.93 . ?
C19 C20 1.380(7) . ?
C19 H19 0.93 . ?
C20 H20 0.93 . ?
C21 C26 1.391(7) . ?
C21 C22 1.397(6) . ?
C22 F22 1.352(6) . ?
C22 C23 1.383(7) . ?
C23 C24 1.337(8) . ?
C23 F23 1.361(6) . ?
C24 F24 1.341(6) . ?
C24 C25 1.392(8) . ?
C25 F25 1.340(6) . ?
C25 C26 1.378(7) . ?
C26 F26 1.349(5) . ?
C27 C28 1.374(6) . ?
C27 C32 1.380(6) . ?
C28 F28 1.350(6) . ?
C28 C29 1.383(7) . ?
C29 F29 1.339(6) . ?
C29 C30 1.382(8) . ?
C30 F30 1.336(6) . ?
C30 C31 1.372(8) . ?
C31 F31 1.344(6) . ?
C31 C32 1.362(7) . ?
C32 F32 1.363(5) . ?
C80 Cl2 1.746(10) . ?
C80 Cl1 1.749(10) . ?
C80 H80A 0.97 . ?
C80 H80B 0.97 . ?
